data_7056299
loop_
_publ_author_name
'Andro\<s Dubraja, Lidija'
'Molcanov, Kresimir'
'\<Zili\'c, Dijana'
'Kojic-Prodic, Biserka'
'Wenger, Emmanuel'

_publ_section_title
;
 Multifunctionality and size of the chloranilate ligand define the
 topology of transition metal coordination polymers
;
_journal_name_full 'New J. Chem.'
_journal_paper_doi 10.1039/C7NJ01058C
_journal_year 2017
_chemical_formula_moiety '2(C18 H8 Cl2 Mn N2 O4), 2(C H3 O0.50)'
_chemical_formula_sum 'C38 H22 Cl4 Mn2 N4 O9'
_chemical_formula_weight 930.28
_chemical_name_systematic
;
 ?
;
_space_group_IT_number 15
_symmetry_cell_setting monoclinic
_symmetry_space_group_name_Hall '-I 2ya'
_symmetry_space_group_name_H-M 'I 1 2/a 1'
_atom_sites_solution_hydrogens geom
_atom_sites_solution_primary direct
_atom_sites_solution_secondary difmap
_audit_creation_date 2016-01-13T10:01:10-00:00
_audit_creation_method 'WinGX routine CIF_UPDATE'
_audit_update_record
;
2017-03-20 deposited with the CCDC.
2017-06-06 downloaded from the CCDC.
;
_cell_angle_alpha 90
_cell_angle_beta 103.441(3)
_cell_angle_gamma 90
_cell_formula_units_Z 4
_cell_length_a 14.2239(4)
_cell_length_b 14.4704(4)
_cell_length_c 20.2197(6)
_cell_measurement_reflns_used 3771
_cell_measurement_temperature 293(2)
_cell_measurement_theta_max 75.7013
_cell_measurement_theta_min 3.4496
_cell_volume 4047.7(2)
_computing_cell_refinement
;
        CrysAlisPro, Agilent Technologies,
        Version 1.171.36.20 (release 27-06-2012 CrysAlis171 .NET)
        (compiled Jul 11 2012,15:38:31)
;
_computing_data_collection
;
        CrysAlisPro, Agilent Technologies,
        Version 1.171.36.20 (release 27-06-2012 CrysAlis171 .NET)
        (compiled Jul 11 2012,15:38:31)
;
_computing_data_reduction
;
        CrysAlisPro, Agilent Technologies,
        Version 1.171.36.20 (release 27-06-2012 CrysAlis171 .NET)
        (compiled Jul 11 2012,15:38:31)
;
_computing_molecular_graphics 'Ortep-3 for Windows (Farrugia, 1997)'
_computing_publication_material 'WinGX publication routines (Farrugia, 1999)'
_computing_structure_refinement 'SHELXL-97 (Sheldrick, 1997)'
_computing_structure_solution 'SHELXS-97 (Sheldrick, 1997)'
_diffrn_ambient_temperature 293(2)
_diffrn_detector_area_resol_mean 10.4323
_diffrn_measured_fraction_theta_full 0.984
_diffrn_measured_fraction_theta_max 0.984
_diffrn_measurement_device_type 'Xcalibur, Ruby, Nova'
_diffrn_measurement_method '\w scans'
_diffrn_radiation_monochromator graphite
_diffrn_radiation_type CuK\a
_diffrn_radiation_wavelength 1.54184
_diffrn_reflns_av_R_equivalents 0.0301
_diffrn_reflns_av_unetI/netI 0.0317
_diffrn_reflns_limit_h_max 17
_diffrn_reflns_limit_h_min -13
_diffrn_reflns_limit_k_max 17
_diffrn_reflns_limit_k_min -18
_diffrn_reflns_limit_l_max 22
_diffrn_reflns_limit_l_min -25
_diffrn_reflns_number 11111
_diffrn_reflns_theta_full 75.89
_diffrn_reflns_theta_max 75.89
_diffrn_reflns_theta_min 3.79
_exptl_absorpt_coefficient_mu 8.006
_exptl_absorpt_correction_T_max 1
_exptl_absorpt_correction_T_min 0.43261
_exptl_absorpt_correction_type multi-scan
_exptl_absorpt_process_details
;
        CrysAlisPro, Agilent Technologies,
        Version 1.171.36.20 (release 27-06-2012 CrysAlis171 .NET)
        (compiled Jul 11 2012,15:38:31)
        Empirical absorption correction using spherical harmonics,
 implemented in SCALE3 ABSPACK scaling algorithm.
;
_exptl_crystal_colour 'dark red'
_exptl_crystal_density_diffrn 1.527
_exptl_crystal_density_method 'not measured'
_exptl_crystal_description rod
_exptl_crystal_F_000 1872.0
_exptl_crystal_size_max 0.25
_exptl_crystal_size_mid 0.12
_exptl_crystal_size_min 0.09
_refine_diff_density_max 0.845
_refine_diff_density_min -0.396
_refine_diff_density_rms 0.095
_refine_ls_extinction_method none
_refine_ls_goodness_of_fit_ref 1.021
_refine_ls_hydrogen_treatment mixed
_refine_ls_matrix_type full
_refine_ls_number_parameters 259
_refine_ls_number_reflns 4171
_refine_ls_number_restraints 32
_refine_ls_restrained_S_all 1.021
_refine_ls_R_factor_all 0.064
_refine_ls_R_factor_gt 0.0551
_refine_ls_shift/su_max 0.01
_refine_ls_shift/su_mean 0
_refine_ls_structure_factor_coef Fsqd
_refine_ls_weighting_details 'calc w=1/[\s^2^(Fo^2^)+(0.1293P)^2^+0.0000P] where P=(Fo^2^+2Fc^2^)/3'
_refine_ls_weighting_scheme calc
_refine_ls_wR_factor_ref 0.1739
_reflns_number_gt 3422
_reflns_number_total 4171
_reflns_threshold_expression >2sigma(I)
_cod_data_source_file c7nj01058c2.cif
_cod_data_source_block 82k
_cod_original_cell_volume 4047.73(19)
_cod_database_code 7056299

loop_
_symmetry_equiv_pos_as_xyz
'x, y, z'
'-x+1/2, y, -z'
'x+1/2, y+1/2, z+1/2'
'-x+1, y+1/2, -z+1/2'
'-x, -y, -z'
'x-1/2, -y, z'
'-x+1/2, -y+1/2, -z+1/2'
'x, -y+1/2, z+1/2'

loop_
_atom_site_label
_atom_site_fract_x
_atom_site_fract_y
_atom_site_fract_z
_atom_site_U_iso_or_equiv
_atom_site_adp_type
_atom_site_calc_flag
_atom_site_refinement_flags
_atom_site_occupancy
_atom_site_type_symbol
Mn1 0.02485(3) 0.15715(3) 0.32701(2) 0.05795(19) Uani d . 1 Mn
Cl1 -0.24883(7) 0.15886(6) 0.10688(4) 0.0694(2) Uani d . 1 Cl
Cl2 0.22220(9) 0.45191(6) 0.30307(8) 0.1012(4) Uani d . 1 Cl
O1 -0.09397(16) 0.23423(17) 0.35273(11) 0.0658(5) Uani d . 1 O
O2 -0.09242(17) 0.15518(14) 0.23673(12) 0.0611(5) Uani d . 1 O
C1 -0.1696(2) 0.24382(19) 0.30728(14) 0.0550(6) Uani d . 1 C
C2 -0.1683(2) 0.19854(18) 0.23857(15) 0.0538(6) Uani d . 1 C
C3 -0.2488(2) 0.2086(2) 0.18465(15) 0.0562(6) Uani d . 1 C
O3 0.13016(17) 0.11535(16) 0.26923(12) 0.0664(5) Uani d . 1 O
O4 0.10635(18) 0.28120(16) 0.31331(13) 0.0694(6) Uani d . 1 O
C4 0.1884(2) 0.17476(19) 0.25827(14) 0.0532(6) Uani d . 1 C
C5 0.1744(2) 0.2720(2) 0.28423(14) 0.0544(6) Uani d . 1 C
C6 0.2366(3) 0.3416(2) 0.27433(18) 0.0615(7) Uani d . 1 C
N1 0.0885(2) 0.1579(2) 0.43957(15) 0.0669(7) Uani d . 1 N
N2 0.0371(2) 0.00888(19) 0.36027(13) 0.0615(6) Uani d . 1 N
C7 0.1110(4) 0.2328(4) 0.4779(3) 0.0996(14) Uani d . 1 C
H7 0.0986 0.2909 0.4582 0.12 Uiso calc R 1 H
C8 0.1532(5) 0.2255(7) 0.5475(3) 0.131(3) Uani d . 1 C
H8 0.1703 0.2789 0.5732 0.157 Uiso calc R 1 H
C9 0.1686(4) 0.1447(7) 0.5769(2) 0.124(3) Uani d . 1 C
H9 0.1945 0.1412 0.6235 0.149 Uiso calc R 1 H
C10 0.1464(3) 0.0631(5) 0.53878(18) 0.0931(15) Uani d . 1 C
C11 0.1043(2) 0.0742(3) 0.46857(15) 0.0636(8) Uani d . 1 C
C12 0.0792(2) -0.0050(2) 0.42687(16) 0.0612(7) Uani d . 1 C
C13 0.0976(3) -0.0944(3) 0.4555(2) 0.0853(12) Uani d . 1 C
C14 0.0723(4) -0.1699(3) 0.4114(4) 0.1095(19) Uani d . 1 C
H14 0.0826 -0.2299 0.428 0.131 Uiso calc R 1 H
C15 0.0335(5) -0.1555(3) 0.3455(4) 0.1065(17) Uani d . 1 C
H15 0.018 -0.2054 0.316 0.128 Uiso calc R 1 H
C16 0.0161(3) -0.0653(3) 0.3208(2) 0.0842(11) Uani d . 1 C
H16 -0.0114 -0.0569 0.2748 0.101 Uiso calc R 1 H
C17 0.1628(3) -0.0305(6) 0.5654(2) 0.116(2) Uani d . 1 C
H17 0.1897 -0.0392 0.6115 0.139 Uiso calc R 1 H
C18 0.1411(4) -0.1010(5) 0.5268(3) 0.110(2) Uani d . 1 C
H18 0.1541 -0.1595 0.5458 0.133 Uiso calc R 1 H
O5 0.0664(15) 0.5775(17) 0.4588(8) 0.266(8) Uani d PDU 0.5 O
H5 0.065 0.6328 0.4674 0.398 Uiso calc PR 0.5 H
C19 0.003(2) 0.559(3) 0.3954(11) 0.266(8) Uani d PDU 0.5 C
H19A -0.0593 0.5869 0.3958 0.319 Uiso calc PR 0.5 H
H19B 0.0273 0.5906 0.3605 0.319 Uiso calc PR 0.5 H
C20 -0.013(2) 0.471(2) 0.3769(11) 0.266(8) Uani d PDU 0.5 C
H20C 0.0344 0.4513 0.3527 0.398 Uiso calc PR 0.5 H
H20A -0.0764 0.4643 0.3479 0.398 Uiso calc PR 0.5 H
H20B -0.0077 0.433 0.4166 0.398 Uiso calc PR 0.5 H

loop_
_atom_site_aniso_label
_atom_site_aniso_U_11
_atom_site_aniso_U_22
_atom_site_aniso_U_33
_atom_site_aniso_U_12
_atom_site_aniso_U_13
_atom_site_aniso_U_23
Mn1 0.0512(3) 0.0633(3) 0.0581(3) 0.00607(18) 0.0102(2) 0.01169(18)
Cl1 0.0730(5) 0.0702(4) 0.0620(4) 0.0090(3) 0.0099(3) -0.0020(3)
Cl2 0.1072(8) 0.0568(4) 0.1597(10) -0.0098(4) 0.0718(7) -0.0271(5)
O1 0.0562(11) 0.0773(13) 0.0599(11) 0.0123(10) 0.0051(9) 0.0084(10)
O2 0.0570(11) 0.0604(11) 0.0631(11) 0.0107(9) 0.0082(9) 0.0042(9)
C1 0.0542(14) 0.0519(13) 0.0566(14) 0.0028(11) 0.0086(11) 0.0131(11)
C2 0.0533(14) 0.0456(12) 0.0603(14) 0.0030(11) 0.0087(11) 0.0097(10)
C3 0.0598(15) 0.0521(13) 0.0549(14) 0.0042(12) 0.0094(11) 0.0067(11)
O3 0.0672(12) 0.0576(11) 0.0789(13) -0.0051(10) 0.0259(10) -0.0010(10)
O4 0.0723(13) 0.0578(11) 0.0872(15) 0.0012(10) 0.0368(12) -0.0003(10)
C4 0.0532(14) 0.0514(12) 0.0530(13) 0.0005(11) 0.0085(11) 0.0045(10)
C5 0.0553(14) 0.0523(13) 0.0555(14) 0.0059(11) 0.0123(11) 0.0028(11)
C6 0.0647(17) 0.0506(14) 0.0713(18) 0.0031(12) 0.0199(14) -0.0027(12)
N1 0.0580(14) 0.0768(17) 0.0624(14) -0.0037(12) 0.0067(12) -0.0073(12)
N2 0.0617(14) 0.0621(13) 0.0590(13) 0.0019(11) 0.0106(11) 0.0006(11)
C7 0.095(3) 0.105(3) 0.099(3) -0.023(3) 0.021(2) -0.039(3)
C8 0.110(4) 0.189(7) 0.092(4) -0.047(5) 0.020(3) -0.064(4)
C9 0.073(3) 0.238(9) 0.055(2) -0.031(4) 0.0035(19) -0.023(3)
C10 0.0469(16) 0.177(5) 0.0539(17) 0.005(2) 0.0078(13) 0.014(2)
C11 0.0415(13) 0.096(2) 0.0516(14) 0.0048(14) 0.0067(11) 0.0099(14)
C12 0.0472(13) 0.0697(17) 0.0690(17) 0.0108(12) 0.0180(12) 0.0165(14)
C13 0.067(2) 0.089(3) 0.109(3) 0.0255(18) 0.037(2) 0.039(2)
C14 0.101(3) 0.066(2) 0.177(6) 0.022(2) 0.064(4) 0.024(3)
C15 0.119(4) 0.063(2) 0.151(5) -0.001(2) 0.060(4) -0.017(3)
C16 0.087(3) 0.076(2) 0.092(3) -0.0020(19) 0.024(2) -0.0144(19)
C17 0.068(2) 0.206(7) 0.074(3) 0.039(4) 0.019(2) 0.064(4)
C18 0.079(3) 0.149(5) 0.112(4) 0.046(3) 0.041(3) 0.080(4)
O5 0.238(14) 0.38(2) 0.181(10) -0.086(15) 0.058(9) -0.018(13)
C19 0.238(14) 0.38(2) 0.181(10) -0.086(15) 0.058(9) -0.018(13)
C20 0.238(14) 0.38(2) 0.181(10) -0.086(15) 0.058(9) -0.018(13)

loop_
_atom_type_symbol
_atom_type_description
_atom_type_scat_dispersion_real
_atom_type_scat_dispersion_imag
_atom_type_scat_source
C C 0.0181 0.0091 'International Tables Vol C Tables 4.2.6.8 and 6.1.1.4'
H H 0 0 'International Tables Vol C Tables 4.2.6.8 and 6.1.1.4'
Mn Mn -0.5299 2.8052 'International Tables Vol C Tables 4.2.6.8 and 6.1.1.4'
N N 0.0311 0.018 'International Tables Vol C Tables 4.2.6.8 and 6.1.1.4'
O O 0.0492 0.0322 'International Tables Vol C Tables 4.2.6.8 and 6.1.1.4'
Cl Cl 0.3639 0.7018 'International Tables Vol C Tables 4.2.6.8 and 6.1.1.4'

loop_
_geom_angle_atom_site_label_1
_geom_angle_atom_site_label_2
_geom_angle_atom_site_label_3
_geom_angle
_geom_angle_site_symmetry_1
_geom_angle_site_symmetry_3
O2 Mn1 O1 73.80(8) . .
O2 Mn1 O3 92.01(9) . .
O1 Mn1 O3 158.60(9) . .
O2 Mn1 O4 103.34(9) . .
O1 Mn1 O4 94.20(9) . .
O3 Mn1 O4 73.18(9) . .
O2 Mn1 N2 103.35(9) . .
O1 Mn1 N2 115.30(10) . .
O3 Mn1 N2 83.13(10) . .
O4 Mn1 N2 144.65(10) . .
O2 Mn1 N1 154.65(11) . .
O1 Mn1 N1 84.74(10) . .
O3 Mn1 N1 112.18(10) . .
O4 Mn1 N1 91.35(10) . .
N2 Mn1 N1 73.49(10) . .
C1 O1 Mn1 117.6(2) . .
C2 O2 Mn1 117.8(2) . .
O1 C1 C3 124.6(3) . 7_455
O1 C1 C2 115.3(3) . .
C3 C1 C2 120.1(2) 7_455 .
O2 C2 C3 125.8(3) . .
O2 C2 C1 115.5(2) . .
C3 C2 C1 118.8(3) . .
C1 C3 C2 121.1(3) 7_455 .
C1 C3 Cl1 119.3(2) 7_455 .
C2 C3 Cl1 119.6(2) . .
C4 O3 Mn1 118.0(2) . .
C5 O4 Mn1 117.6(2) . .
O3 C4 C6 125.2(3) . 7
O3 C4 C5 115.3(3) . .
C6 C4 C5 119.5(3) 7 .
O4 C5 C6 125.5(3) . .
O4 C5 C4 115.8(3) . .
C6 C5 C4 118.7(3) . .
C5 C6 C4 121.8(3) . 7
C5 C6 Cl2 119.6(3) . .
C4 C6 Cl2 118.6(2) 7 .
C7 N1 C11 119.2(4) . .
C7 N1 Mn1 125.6(3) . .
C11 N1 Mn1 115.2(2) . .
C16 N2 C12 117.5(3) . .
C16 N2 Mn1 127.0(3) . .
C12 N2 Mn1 115.2(2) . .
N1 C7 C8 121.0(6) . .
N1 C7 H7 119.5 . .
C8 C7 H7 119.5 . .
C9 C8 C7 120.7(6) . .
C9 C8 H8 119.6 . .
C7 C8 H8 119.6 . .
C8 C9 C10 120.7(5) . .
C8 C9 H9 119.7 . .
C10 C9 H9 119.7 . .
C9 C10 C11 116.3(5) . .
C9 C10 C17 125.7(5) . .
C11 C10 C17 118.1(5) . .
N1 C11 C10 122.0(4) . .
N1 C11 C12 118.4(3) . .
C10 C11 C12 119.6(4) . .
N2 C12 C13 122.6(4) . .
N2 C12 C11 117.6(3) . .
C13 C12 C11 119.8(3) . .
C14 C13 C12 117.0(4) . .
C14 C13 C18 125.1(5) . .
C12 C13 C18 117.9(5) . .
C15 C14 C13 119.9(4) . .
C15 C14 H14 120 . .
C13 C14 H14 120 . .
C14 C15 C16 120.0(5) . .
C14 C15 H15 120 . .
C16 C15 H15 120 . .
N2 C16 C15 122.9(5) . .
N2 C16 H16 118.5 . .
C15 C16 H16 118.5 . .
C18 C17 C10 121.4(4) . .
C18 C17 H17 119.3 . .
C10 C17 H17 119.3 . .
C17 C18 C13 123.2(5) . .
C17 C18 H18 118.4 . .
C13 C18 H18 118.4 . .
C19 O5 H5 109.5 . .
C20 C19 O5 118(3) . .
C20 C19 H19A 107.9 . .
O5 C19 H19A 107.9 . .
C20 C19 H19B 107.9 . .
O5 C19 H19B 107.9 . .
H19A C19 H19B 107.2 . .
C19 C20 H20C 109.5 . .
C19 C20 H20A 109.5 . .
H20C C20 H20A 109.5 . .
C19 C20 H20B 109.5 . .
H20C C20 H20B 109.5 . .
H20A C20 H20B 109.5 . .

loop_
_geom_bond_atom_site_label_1
_geom_bond_atom_site_label_2
_geom_bond_site_symmetry_2
_geom_bond_distance
Mn1 O2 . 2.168(2)
Mn1 O1 . 2.186(2)
Mn1 O3 . 2.188(2)
Mn1 O4 . 2.189(2)
Mn1 N2 . 2.243(3)
Mn1 N1 . 2.246(3)
Cl1 C3 . 1.729(3)
Cl2 C6 . 1.727(3)
O1 C1 . 1.250(4)
O2 C2 . 1.257(4)
C1 C3 7_455 1.391(4)
C1 C2 . 1.540(4)
C2 C3 . 1.393(4)
C3 C1 7_455 1.391(4)
O3 C4 . 1.249(4)
O4 C5 . 1.250(4)
C4 C6 7 1.399(5)
C4 C5 . 1.531(4)
C5 C6 . 1.386(4)
C6 C4 7 1.398(5)
N1 C7 . 1.327(5)
N1 C11 . 1.341(5)
N2 C16 . 1.329(5)
N2 C12 . 1.355(4)
C7 C8 . 1.400(9)
C7 H7 . 0.93
C8 C9 . 1.307(10)
C8 H8 . 0.93
C9 C10 . 1.406(10)
C9 H9 . 0.93
C10 C11 . 1.416(5)
C10 C17 . 1.456(9)
C11 C12 . 1.419(5)
C12 C13 . 1.417(5)
C13 C14 . 1.404(9)
C13 C18 . 1.432(8)
C14 C15 . 1.335(10)
C14 H14 . 0.93
C15 C16 . 1.398(7)
C15 H15 . 0.93
C16 H16 . 0.93
C17 C18 . 1.278(9)
C17 H17 . 0.93
C18 H18 . 0.93
O5 C19 . 1.413(17)
O5 H5 . 0.82
C19 C20 . 1.34(4)
C19 H19A . 0.97
C19 H19B . 0.97
C20 H20C . 0.96
C20 H20A . 0.96
C20 H20B . 0.96

loop_
_geom_hbond_atom_site_label_D
_geom_hbond_atom_site_label_H
_geom_hbond_atom_site_label_A
_geom_hbond_distance_DH
_geom_hbond_distance_HA
_geom_hbond_distance_DA
_geom_hbond_angle_DHA
_geom_hbond_site_symmetry_A
C15 H15 O2 0.93 2.62 3.409(5) 143.3 4_445

loop_
_geom_torsion_atom_site_label_1
_geom_torsion_atom_site_label_2
_geom_torsion_atom_site_label_3
_geom_torsion_atom_site_label_4
_geom_torsion
_geom_torsion_site_symmetry_1
_geom_torsion_site_symmetry_4
O2 Mn1 O1 C1 -1.4(2) . .
O3 Mn1 O1 C1 48.7(4) . .
O4 Mn1 O1 C1 101.3(2) . .
N2 Mn1 O1 C1 -98.8(2) . .
N1 Mn1 O1 C1 -167.8(2) . .
O1 Mn1 O2 C2 2.5(2) . .
O3 Mn1 O2 C2 -161.2(2) . .
O4 Mn1 O2 C2 -88.0(2) . .
N2 Mn1 O2 C2 115.4(2) . .
N1 Mn1 O2 C2 35.8(3) . .
Mn1 O1 C1 C3 -179.5(2) . 7_455
Mn1 O1 C1 C2 0.4(3) . .
Mn1 O2 C2 C3 176.7(2) . .
Mn1 O2 C2 C1 -3.1(3) . .
O1 C1 C2 O2 1.8(4) . .
C3 C1 C2 O2 -178.3(3) 7_455 .
O1 C1 C2 C3 -178.0(3) . .
C3 C1 C2 C3 1.9(4) 7_455 .
O2 C2 C3 C1 178.3(3) . 7_455
C1 C2 C3 C1 -1.9(4) . 7_455
O2 C2 C3 Cl1 -0.1(4) . .
C1 C2 C3 Cl1 179.7(2) . .
O2 Mn1 O3 C4 106.8(2) . .
O1 Mn1 O3 C4 59.3(4) . .
O4 Mn1 O3 C4 3.5(2) . .
N2 Mn1 O3 C4 -150.0(2) . .
N1 Mn1 O3 C4 -81.0(2) . .
O2 Mn1 O4 C5 -91.6(2) . .
O1 Mn1 O4 C5 -165.9(2) . .
O3 Mn1 O4 C5 -3.5(2) . .
N2 Mn1 O4 C5 46.5(3) . .
N1 Mn1 O4 C5 109.3(2) . .
Mn1 O3 C4 C6 176.2(2) . 7
Mn1 O3 C4 C5 -3.1(3) . .
Mn1 O4 C5 C6 -176.5(2) . .
Mn1 O4 C5 C4 3.2(3) . .
O3 C4 C5 O4 -0.1(4) . .
C6 C4 C5 O4 -179.4(3) 7 .
O3 C4 C5 C6 179.6(3) . .
C6 C4 C5 C6 0.3(5) 7 .
O4 C5 C6 C4 179.4(3) . 7
C4 C5 C6 C4 -0.3(5) . 7
O4 C5 C6 Cl2 -0.4(5) . .
C4 C5 C6 Cl2 179.9(2) . .
O2 Mn1 N1 C7 -91.8(4) . .
O1 Mn1 N1 C7 -59.8(4) . .
O3 Mn1 N1 C7 106.6(4) . .
O4 Mn1 N1 C7 34.3(4) . .
N2 Mn1 N1 C7 -178.2(4) . .
O2 Mn1 N1 C11 88.4(3) . .
O1 Mn1 N1 C11 120.4(2) . .
O3 Mn1 N1 C11 -73.2(3) . .
O4 Mn1 N1 C11 -145.5(2) . .
N2 Mn1 N1 C11 2.0(2) . .
O2 Mn1 N2 C16 29.5(3) . .
O1 Mn1 N2 C16 107.7(3) . .
O3 Mn1 N2 C16 -61.0(3) . .
O4 Mn1 N2 C16 -108.6(3) . .
N1 Mn1 N2 C16 -176.6(3) . .
O2 Mn1 N2 C12 -157.2(2) . .
O1 Mn1 N2 C12 -79.0(2) . .
O3 Mn1 N2 C12 112.4(2) . .
O4 Mn1 N2 C12 64.7(3) . .
N1 Mn1 N2 C12 -3.3(2) . .
C11 N1 C7 C8 1.7(7) . .
Mn1 N1 C7 C8 -178.1(4) . .
N1 C7 C8 C9 -2.1(10) . .
C7 C8 C9 C10 2.3(10) . .
C8 C9 C10 C11 -2.0(8) . .
C8 C9 C10 C17 178.2(5) . .
C7 N1 C11 C10 -1.5(6) . .
Mn1 N1 C11 C10 178.4(2) . .
C7 N1 C11 C12 179.6(3) . .
Mn1 N1 C11 C12 -0.6(4) . .
C9 C10 C11 N1 1.6(5) . .
C17 C10 C11 N1 -178.6(3) . .
C9 C10 C11 C12 -179.5(4) . .
C17 C10 C11 C12 0.4(5) . .
C16 N2 C12 C13 -2.4(5) . .
Mn1 N2 C12 C13 -176.4(2) . .
C16 N2 C12 C11 178.1(3) . .
Mn1 N2 C12 C11 4.2(4) . .
N1 C11 C12 N2 -2.4(4) . .
C10 C11 C12 N2 178.6(3) . .
N1 C11 C12 C13 178.1(3) . .
C10 C11 C12 C13 -0.9(5) . .
N2 C12 C13 C14 1.4(5) . .
C11 C12 C13 C14 -179.1(4) . .
N2 C12 C13 C18 -179.1(3) . .
C11 C12 C13 C18 0.4(5) . .
C12 C13 C14 C15 0.5(7) . .
C18 C13 C14 C15 -178.9(5) . .
C13 C14 C15 C16 -1.4(9) . .
C12 N2 C16 C15 1.5(6) . .
Mn1 N2 C16 C15 174.6(4) . .
C14 C15 C16 N2 0.4(8) . .
C9 C10 C17 C18 -179.4(5) . .
C11 C10 C17 C18 0.7(7) . .
C10 C17 C18 C13 -1.3(8) . .
C14 C13 C18 C17 -179.8(5) . .
C12 C13 C18 C17 0.8(7) . .
